data_2312366
loop_
_publ_author_name
'Whittington, Abigail A.'
'Keimowitz, Alison R.'
'Tanski, Joseph M.'

_publ_section_title
;
 Crystal structures of three uranyl-acetate-bipyridine complexes
 crystallized from hydraulic fracking fluid.
;
_journal_coeditor_code EQ3014
_journal_issue 1
_journal_name_full 'Acta crystallographica. Section C, Structural chemistry'
_journal_paper_doi 10.1107/S2053229623010288
_journal_volume 80
_journal_year 2024
_chemical_formula_iupac '(C10 H9 N2)2 [U3 (C2 H3 O2)2 O8 (O H)2], C10 H8 N2, H2 O'
_chemical_formula_moiety '2(C10 H9 N2 +), C4 H8 O14 U3 2-, C10 H8 N2, H2 O'
_chemical_formula_sum 'C34 H36 N6 O15 U3'
_chemical_formula_weight 1482.78
_chemical_name_systematic
;<i>catena</i>-Poly[bis(2,3'-bipyridinium)
[di-\m-acetato-\m~3~-hydroxido-\m-hydroxido-di-\m~3~-oxido-hexaoxidotriuranium(VI)]--2,3'-bipyridine--water (1/1/1)]
;
_space_group_crystal_system monoclinic
_space_group_IT_number 14
_space_group_name_Hall '-P 2yn'
_space_group_name_H-M_alt 'P 1 21/n 1'
_atom_sites_solution_hydrogens mixed
_atom_sites_solution_primary dual
_atom_sites_solution_secondary difmap
_cell_angle_alpha 90
_cell_angle_beta 103.4120(10)
_cell_angle_gamma 90
_cell_formula_units_Z 4
_cell_length_a 13.8090(13)
_cell_length_b 12.6324(12)
_cell_length_c 23.699(2)
_cell_measurement_reflns_used 9794
_cell_measurement_temperature 125.(2)
_cell_measurement_theta_max 30.4568
_cell_measurement_theta_min 2.3920
_cell_volume 4021.3(6)
_computing_cell_refinement
;
SAINT (Bruker, 2013)
;
_computing_data_collection
;
APEX3 (Bruker, 2013)
;
_computing_data_reduction
;
SAINT (Bruker, 2013)
;
_computing_molecular_graphics
;
SHELXTL2014 (Sheldrick, 2008)
;
_computing_publication_material
;
SHELXTL2014 (Sheldrick, 2008),
OLEX2 (Dolomanov <i>et al.</i>,  2009), and
Mercury (Macrae <i>et al.</i>,  2020)
;
_computing_structure_refinement
;
SHELXL2017 (Sheldrick, 2015b)
;
_computing_structure_solution
;
SHELXT2018 (Sheldrick, 2015a)
;
_diffrn_ambient_temperature 125.(2)
_diffrn_detector_area_resol_mean 8.3333
_diffrn_measured_fraction_theta_full 0.997
_diffrn_measured_fraction_theta_max 0.997
_diffrn_measurement_device 'three-circle diffractometer'
_diffrn_measurement_device_type 'Bruker APEXII CCD'
_diffrn_measurement_method '\f and \w scans'
_diffrn_radiation_monochromator graphite
_diffrn_radiation_probe x-ray
_diffrn_radiation_type MoK\a
_diffrn_radiation_wavelength 0.71073
_diffrn_reflns_av_R_equivalents 0.1071
_diffrn_reflns_av_unetI/netI 0.0678
_diffrn_reflns_limit_h_max 19
_diffrn_reflns_limit_h_min -19
_diffrn_reflns_limit_k_max 18
_diffrn_reflns_limit_k_min -18
_diffrn_reflns_limit_l_max 33
_diffrn_reflns_limit_l_min -33
_diffrn_reflns_number 98670
_diffrn_reflns_theta_full 25.24
_diffrn_reflns_theta_max 30.56
_diffrn_reflns_theta_min 1.77
_diffrn_source 'sealed X-ray tube'
_diffrn_source_current 30.0
_diffrn_source_power 1.50
_diffrn_source_voltage 45
_exptl_absorpt_coefficient_mu 12.127
_exptl_absorpt_correction_T_max 0.79
_exptl_absorpt_correction_T_min 0.51
_exptl_absorpt_correction_type multi-scan
_exptl_absorpt_process_details
;
(SADABS: Bruker, 2013)
;
_exptl_crystal_colour yellow
_exptl_crystal_density_diffrn 2.449
_exptl_crystal_density_method 'not measured'
_exptl_crystal_description needle
_exptl_crystal_F_000 2712
_exptl_crystal_size_max 0.200
_exptl_crystal_size_mid 0.040
_exptl_crystal_size_min 0.020
_refine_diff_density_max 1.582
_refine_diff_density_min -1.541
_refine_ls_extinction_method none
_refine_ls_goodness_of_fit_ref 1.003
_refine_ls_hydrogen_treatment mixed
_refine_ls_matrix_type full
_refine_ls_number_parameters 547
_refine_ls_number_reflns 12285
_refine_ls_number_restraints 22
_refine_ls_restrained_S_all 1.002
_refine_ls_R_factor_all 0.0659
_refine_ls_R_factor_gt 0.0347
_refine_ls_shift/su_max 0.003
_refine_ls_shift/su_mean 0.000
_refine_ls_structure_factor_coef Fsqd
_refine_ls_weighting_details 'w=1/[\s^2^(Fo^2^)+(0.0238P)^2^] where P=(Fo^2^+2Fc^2^)/3'
_refine_ls_weighting_scheme calc
_refine_ls_wR_factor_gt 0.0592
_refine_ls_wR_factor_ref 0.0679
_reflns_number_gt 8925
_reflns_number_total 12285
_reflns_threshold_expression 'I > 2\s(I)'
_cod_data_source_file eq3014sup1.cif
_cod_data_source_block II_AW2903U
_cod_database_code 2312366

loop_
_space_group_symop_operation_xyz
'x, y, z'
'-x+1/2, y+1/2, -z+1/2'
'-x, -y, -z'
'x-1/2, -y-1/2, z-1/2'

loop_
_atom_site_type_symbol
_atom_site_label
_atom_site_fract_x
_atom_site_fract_y
_atom_site_fract_z
_atom_site_U_iso_or_equiv
_atom_site_adp_type
_atom_site_calc_flag
_atom_site_occupancy
_atom_site_disorder_assembly
_atom_site_disorder_group
U U1 0.70187(2) 0.48978(2) 0.81887(2) 0.00964(5) Uani d 1 . .
U U2 0.82854(2) 0.63580(2) 0.71320(2) 0.00788(5) Uani d 1 . .
U U3 0.75860(2) 0.34264(2) 0.68621(2) 0.00804(5) Uani d 1 . .
O O1 0.5873(3) 0.5440(3) 0.77836(17) 0.0179(9) Uani d 1 . .
O O2 0.8119(3) 0.4348(3) 0.86252(16) 0.0178(9) Uani d 1 . .
O O3 0.7069(3) 0.6695(3) 0.67373(17) 0.0171(9) Uani d 1 . .
O O4 0.9540(3) 0.6069(3) 0.74897(15) 0.0144(8) Uani d 1 . .
O O5 0.6435(3) 0.3794(3) 0.63880(15) 0.0125(8) Uani d 1 . .
O O6 0.8754(3) 0.3030(3) 0.72926(15) 0.0134(8) Uani d 1 . .
O O7 0.7673(3) 0.4873(3) 0.74153(15) 0.0128(8) Uani d 1 . .
O O8 0.8288(3) 0.4935(3) 0.64359(15) 0.0108(8) Uani d 1 . .
H H8 0.886(2) 0.481(5) 0.639(3) 0.04(2) Uiso d 1 . .
O O9 0.7083(3) 0.1588(3) 0.68989(14) 0.0094(8) Uani d 1 . .
O O10 0.8417(3) 0.8209(3) 0.73945(16) 0.0104(8) Uani d 1 . .
H H10 0.893(3) 0.838(6) 0.764(2) 0.05(3) Uiso d 1 . .
O O11 0.8082(3) 0.2696(3) 0.60472(15) 0.0174(9) Uani d 1 . .
O O12 0.8128(3) 0.0942(3) 0.60014(17) 0.0237(10) Uani d 1 . .
O O13 0.6068(3) 0.3836(3) 0.86954(17) 0.0224(10) Uani d 1 . .
O O14 0.6102(3) 0.2084(3) 0.86533(16) 0.0228(10) Uani d 1 . .
O O1W 0.4636(4) 0.3861(4) 0.7048(2) 0.0255(11) Uani d 1 . .
H H1WA 0.474(5) 0.443(6) 0.720(3) 0.04(3) Uiso d 1 . .
H H1WB 0.419(6) 0.364(6) 0.719(3) 0.05(3) Uiso d 1 . .
N N1 0.6704(4) 0.2690(4) 0.4444(2) 0.0218(12) Uani d 1 . .
N N2 0.7096(4) 0.5328(4) 0.54663(19) 0.0153(10) Uani d 1 . .
H H2 0.750(4) 0.520(4) 0.5807(14) 0.018 Uiso d 1 . .
N N3 0.1877(4) 0.0726(4) 0.5649(2) 0.0263(13) Uani d 1 . .
N N4 0.5377(4) 0.1477(4) 0.6000(2) 0.0169(11) Uani d 1 . .
H H4 0.589(3) 0.153(4) 0.6302(17) 0.02 Uiso d 1 . .
N N5 1.3058(4) 0.2815(4) 0.7419(2) 0.0229(12) Uani d 1 . .
N N6 1.0150(4) 0.4441(4) 0.6281(2) 0.0217(12) Uani d 1 . .
C C1 0.8318(4) 0.1851(4) 0.5837(2) 0.0134(12) Uani d 1 . .
C C2 0.8839(5) 0.1950(5) 0.5349(2) 0.0202(13) Uani d 1 . .
H H2A 0.885176 0.12583 0.516306 0.03 Uiso calc 1 . .
H H2B 0.952259 0.219623 0.550167 0.03 Uiso calc 1 . .
H H2C 0.848273 0.245914 0.506283 0.03 Uiso calc 1 . .
C C3 0.5939(4) 0.2931(4) 0.8887(2) 0.0133(11) Uani d 1 . .
C C4 0.5524(5) 0.2868(5) 0.9421(2) 0.0259(15) Uani d 1 . .
H H4A 0.593093 0.330254 0.972928 0.039 Uiso calc 1 . .
H H4B 0.553431 0.213117 0.955074 0.039 Uiso calc 1 . .
H H4C 0.483766 0.313072 0.932926 0.039 Uiso calc 1 . .
C C11 0.6549(5) 0.1768(5) 0.4164(3) 0.0283(16) Uani d 1 . .
H H11A 0.705477 0.124419 0.425566 0.034 Uiso calc 1 . .
C C12 0.5692(5) 0.1526(5) 0.3744(3) 0.0218(14) Uani d 1 . .
H H12A 0.560977 0.085103 0.356206 0.026 Uiso calc 1 . .
C C13 0.4959(5) 0.2300(5) 0.3599(3) 0.0214(14) Uani d 1 . .
H H13A 0.436383 0.217028 0.331311 0.026 Uiso calc 1 . .
C C14 0.5124(4) 0.3266(4) 0.3884(2) 0.0155(12) Uani d 1 . .
H H14A 0.464085 0.381412 0.379524 0.019 Uiso calc 1 . .
C C15 0.6000(4) 0.3423(4) 0.4298(2) 0.0150(12) Uani d 1 . .
C C16 0.6211(4) 0.4448(4) 0.4621(2) 0.0136(12) Uani d 1 . .
C C17 0.5758(4) 0.5399(5) 0.4410(2) 0.0188(13) Uani d 1 . .
H H17A 0.529046 0.542551 0.4046 0.023 Uiso calc 1 . .
C C18 0.6003(5) 0.6307(5) 0.4742(3) 0.0231(14) Uani d 1 . .
H H18A 0.57109 0.696499 0.460163 0.028 Uiso calc 1 . .
C C19 0.6670(5) 0.6259(5) 0.5274(2) 0.0184(13) Uani d 1 . .
H H19A 0.682743 0.687964 0.550394 0.022 Uiso calc 1 . .
C C21 0.1091(5) 0.0416(5) 0.5834(3) 0.0349(18) Uani d 1 . .
H H21A 0.046714 0.038286 0.556176 0.042 Uiso calc 1 . .
C C22 0.1125(6) 0.0133(5) 0.6410(3) 0.0371(18) Uani d 1 . .
H H22A 0.054151 -0.009227 0.652332 0.044 Uiso calc 1 . .
C C23 0.2027(5) 0.0191(5) 0.6807(3) 0.0287(16) Uani d 1 . .
H H23A 0.208328 0.00035 0.720161 0.034 Uiso calc 1 . .
C C24 0.2850(5) 0.0531(5) 0.6616(3) 0.0229(14) Uani d 1 . .
H H24A 0.347908 0.058871 0.688192 0.027 Uiso calc 1 . .
C C25 0.2754(4) 0.0785(5) 0.6040(3) 0.0187(13) Uani d 1 . .
C C26 0.3636(5) 0.1054(4) 0.5804(2) 0.0165(13) Uani d 1 . .
C C27 0.3620(5) 0.0938(4) 0.5215(2) 0.0190(13) Uani d 1 . .
H H27A 0.302356 0.074472 0.494523 0.023 Uiso calc 1 . .
C C28 0.4482(5) 0.1110(4) 0.5033(3) 0.0217(14) Uani d 1 . .
H H28A 0.4483 0.105865 0.463343 0.026 Uiso calc 1 . .
C C29 0.5356(5) 0.1360(4) 0.5441(2) 0.0170(12) Uani d 1 . .
H H29A 0.595475 0.144836 0.531422 0.02 Uiso calc 1 . .
C C31 1.3528(5) 0.2249(6) 0.7879(3) 0.0331(18) Uani d 1 . .
H H31A 1.423528 0.225516 0.798172 0.04 Uiso calc 1 . .
C C32 1.3025(6) 0.1652(6) 0.8212(3) 0.0367(19) Uani d 1 . .
H H32A 1.338144 0.126861 0.853964 0.044 Uiso calc 1 . .
C C33 1.2002(6) 0.1625(6) 0.8060(3) 0.0366(19) Uani d 1 . .
H H33A 1.163941 0.120622 0.827284 0.044 Uiso calc 1 . .
C C34 1.1518(5) 0.2216(5) 0.7594(3) 0.0290(16) Uani d 1 . .
H H34A 1.081107 0.222591 0.748739 0.035 Uiso calc 1 . .
C C35 1.2060(4) 0.2798(5) 0.7281(3) 0.0193(13) Uani d 1 . .
C C36 1.1567(5) 0.3425(5) 0.6763(3) 0.0177(13) Uani d 1 . .
C C37 1.2002(5) 0.3575(5) 0.6297(3) 0.0231(14) Uani d 1 . .
H H37A 1.263866 0.328347 0.630504 0.028 Uiso calc 1 . .
C C38 1.1506(5) 0.4149(5) 0.5823(3) 0.0278(16) Uani d 1 . .
H H38A 1.179645 0.426037 0.550193 0.033 Uiso calc 1 . .
C C39 1.0572(5) 0.4561(5) 0.5824(3) 0.0245(15) Uani d 1 . .
H H39A 1.021907 0.493781 0.549301 0.029 Uiso calc 1 . .
C C110 0.6873(4) 0.4449(4) 0.5154(2) 0.0158(12) Uani d 1 . .
H H11B 0.717912 0.380176 0.530318 0.019 Uiso calc 1 . .
C C210 0.4529(5) 0.1340(4) 0.6172(3) 0.0185(13) Uani d 1 . .
H H21B 0.454124 0.144568 0.656995 0.022 Uiso calc 1 . .
C C310 1.0649(5) 0.3887(5) 0.6734(3) 0.0212(14) Uani d 1 . .
H H31B 1.035696 0.380299 0.70572 0.025 Uiso calc 1 . .

loop_
_atom_site_aniso_label
_atom_site_aniso_U_11
_atom_site_aniso_U_22
_atom_site_aniso_U_33
_atom_site_aniso_U_12
_atom_site_aniso_U_13
_atom_site_aniso_U_23
U1 0.01372(11) 0.00664(10) 0.01017(9) 0.00001(8) 0.00606(8) -0.00024(7)
U2 0.00957(11) 0.00640(10) 0.00797(9) -0.00040(8) 0.00266(8) -0.00023(7)
U3 0.01095(11) 0.00617(10) 0.00722(9) -0.00004(8) 0.00254(8) -0.00002(7)
O1 0.014(2) 0.013(2) 0.025(2) 0.0031(17) 0.0036(18) 0.0007(17)
O2 0.027(3) 0.010(2) 0.0160(19) 0.0011(18) 0.0027(18) 0.0003(16)
O3 0.013(2) 0.015(2) 0.021(2) 0.0048(17) 0.0003(17) -0.0007(17)
O4 0.013(2) 0.018(2) 0.0111(18) 0.0025(17) 0.0014(16) -0.0026(15)
O5 0.012(2) 0.0098(19) 0.0147(19) 0.0036(16) 0.0014(16) 0.0012(15)
O6 0.016(2) 0.0092(19) 0.0149(18) 0.0022(17) 0.0034(16) -0.0007(15)
O7 0.020(2) 0.0081(19) 0.0131(18) -0.0050(16) 0.0088(16) -0.0002(15)
O8 0.014(2) 0.0084(19) 0.0098(17) 0.0023(17) 0.0026(16) 0.0000(14)
O9 0.017(2) 0.0030(17) 0.0091(17) -0.0014(15) 0.0045(15) -0.0004(14)
O10 0.013(2) 0.0067(19) 0.0115(18) 0.0026(16) 0.0023(16) -0.0012(14)
O11 0.033(3) 0.007(2) 0.0142(19) 0.0023(18) 0.0114(18) -0.0020(15)
O12 0.050(3) 0.0035(19) 0.024(2) 0.006(2) 0.022(2) 0.0031(16)
O13 0.038(3) 0.010(2) 0.026(2) -0.0071(19) 0.023(2) -0.0035(17)
O14 0.042(3) 0.013(2) 0.020(2) 0.005(2) 0.019(2) 0.0001(17)
O1W 0.017(3) 0.030(3) 0.028(3) 0.000(2) 0.002(2) -0.005(2)
N1 0.020(3) 0.019(3) 0.021(3) 0.006(2) -0.007(2) -0.002(2)
N2 0.015(3) 0.018(3) 0.011(2) 0.004(2) -0.001(2) 0.0039(19)
N3 0.018(3) 0.020(3) 0.039(3) -0.002(2) 0.003(3) 0.003(2)
N4 0.017(3) 0.010(2) 0.018(2) 0.001(2) -0.007(2) -0.0012(19)
N5 0.015(3) 0.028(3) 0.023(3) 0.006(2) -0.001(2) -0.005(2)
N6 0.022(3) 0.018(3) 0.025(3) 0.001(2) 0.005(2) -0.001(2)
C1 0.022(3) 0.012(3) 0.009(2) 0.001(2) 0.009(2) 0.002(2)
C2 0.021(4) 0.026(3) 0.016(3) 0.004(3) 0.010(3) 0.002(2)
C3 0.013(3) 0.013(3) 0.015(3) 0.000(2) 0.006(2) -0.001(2)
C4 0.046(5) 0.017(3) 0.021(3) 0.000(3) 0.021(3) 0.000(3)
C11 0.027(4) 0.025(4) 0.027(3) 0.006(3) -0.006(3) 0.000(3)
C12 0.028(4) 0.015(3) 0.020(3) 0.000(3) 0.000(3) -0.005(2)
C13 0.023(4) 0.023(3) 0.019(3) -0.005(3) 0.005(3) -0.003(2)
C14 0.012(3) 0.015(3) 0.017(3) 0.000(2) 0.001(2) -0.002(2)
C15 0.015(3) 0.018(3) 0.010(2) -0.004(2) -0.001(2) 0.001(2)
C16 0.012(3) 0.017(3) 0.013(3) 0.003(2) 0.005(2) -0.001(2)
C17 0.015(3) 0.020(3) 0.018(3) -0.001(3) -0.001(2) 0.001(2)
C18 0.029(4) 0.012(3) 0.025(3) 0.008(3) -0.001(3) 0.004(2)
C19 0.022(3) 0.011(3) 0.019(3) -0.002(3) -0.001(3) 0.002(2)
C21 0.019(4) 0.026(4) 0.057(5) 0.004(3) 0.001(3) -0.002(3)
C22 0.029(4) 0.028(4) 0.059(5) -0.002(3) 0.021(4) -0.004(4)
C23 0.037(4) 0.020(4) 0.034(4) 0.000(3) 0.018(3) -0.009(3)
C24 0.027(4) 0.016(3) 0.028(3) -0.001(3) 0.011(3) -0.006(3)
C25 0.013(3) 0.016(3) 0.026(3) 0.000(2) 0.004(3) -0.003(2)
C26 0.019(3) 0.011(3) 0.018(3) 0.006(2) -0.001(2) 0.003(2)
C27 0.020(3) 0.013(3) 0.021(3) 0.004(3) -0.002(3) -0.003(2)
C28 0.034(4) 0.012(3) 0.017(3) 0.005(3) 0.001(3) 0.001(2)
C29 0.020(3) 0.010(3) 0.022(3) 0.002(2) 0.008(3) -0.002(2)
C31 0.021(4) 0.049(5) 0.028(4) 0.017(3) 0.002(3) -0.009(3)
C32 0.043(5) 0.044(5) 0.023(3) 0.024(4) 0.009(3) 0.006(3)
C33 0.040(5) 0.046(5) 0.029(4) 0.015(4) 0.019(4) 0.012(3)
C34 0.025(4) 0.038(4) 0.027(3) 0.009(3) 0.012(3) 0.004(3)
C35 0.007(3) 0.023(3) 0.027(3) 0.008(2) 0.002(3) -0.006(3)
C36 0.015(3) 0.017(3) 0.022(3) -0.004(2) 0.005(3) -0.004(2)
C37 0.010(3) 0.035(4) 0.026(3) -0.001(3) 0.008(3) -0.003(3)
C38 0.031(4) 0.037(4) 0.020(3) 0.003(3) 0.016(3) 0.000(3)
C39 0.024(4) 0.032(4) 0.017(3) 0.001(3) 0.005(3) -0.005(3)
C110 0.016(3) 0.013(3) 0.017(3) 0.004(2) 0.000(2) 0.002(2)
C210 0.023(4) 0.013(3) 0.018(3) 0.001(3) 0.001(3) 0.004(2)
C310 0.015(3) 0.028(4) 0.021(3) 0.002(3) 0.005(3) 0.000(3)

loop_
_atom_type_symbol
_atom_type_description
_atom_type_scat_dispersion_real
_atom_type_scat_dispersion_imag
_atom_type_scat_source
C C 0.0033 0.0016 'International Tables Vol C Tables 4.2.6.8 and 6.1.1.4'
H H 0.0000 0.0000 'International Tables Vol C Tables 4.2.6.8 and 6.1.1.4'
N N 0.0061 0.0033 'International Tables Vol C Tables 4.2.6.8 and 6.1.1.4'
O O 0.0106 0.0060 'International Tables Vol C Tables 4.2.6.8 and 6.1.1.4'
U U -9.6767 9.6646 'International Tables Vol C Tables 4.2.6.8 and 6.1.1.4'

loop_
_geom_angle_atom_site_label_1
_geom_angle_atom_site_label_2
_geom_angle_atom_site_label_3
_geom_angle_site_symmetry_1
_geom_angle_site_symmetry_3
_geom_angle
_geom_angle_publ_flag
O2 U1 O1 . . 176.55(18) ?
O2 U1 O7 . . 91.07(16) ?
O1 U1 O7 . . 92.33(16) ?
O2 U1 O12 . 2_656 88.17(16) ?
O1 U1 O12 . 2_656 89.45(17) ?
O7 U1 O12 . 2_656 143.20(13) ?
O2 U1 O13 . . 89.03(17) ?
O1 U1 O13 . . 87.94(17) ?
O7 U1 O13 . . 141.54(13) ?
O12 U1 O13 2_656 . 75.25(13) ?
O2 U1 O9 . 2_656 90.50(15) ?
O1 U1 O9 . 2_656 91.26(15) ?
O7 U1 O9 . 2_656 68.88(12) ?
O12 U1 O9 2_656 2_656 74.34(12) ?
O13 U1 O9 . 2_656 149.58(12) ?
O2 U1 O10 . 2_646 92.94(15) ?
O1 U1 O10 . 2_646 87.78(15) ?
O7 U1 O10 . 2_646 68.26(12) ?
O12 U1 O10 2_656 2_646 148.53(13) ?
O13 U1 O10 . 2_646 73.33(12) ?
O9 U1 O10 2_656 2_646 137.05(11) ?
O2 U1 U2 . . 96.34(13) ?
O1 U1 U2 . . 86.89(13) ?
O7 U1 U2 . . 30.24(9) ?
O12 U1 U2 2_656 . 113.40(9) ?
O13 U1 U2 . . 169.86(10) ?
O9 U1 U2 2_656 . 39.38(8) ?
O10 U1 U2 2_646 . 97.75(8) ?
O2 U1 U3 . . 88.76(12) ?
O1 U1 U3 . . 93.91(12) ?
O7 U1 U3 . . 29.50(9) ?
O12 U1 U3 2_656 . 172.00(10) ?
O13 U1 U3 . . 112.09(9) ?
O9 U1 U3 2_656 . 98.30(8) ?
O10 U1 U3 2_646 . 39.08(8) ?
U2 U1 U3 . . 59.641(7) ?
O3 U2 O4 . . 175.88(18) ?
O3 U2 O7 . . 88.95(16) ?
O4 U2 O7 . . 94.57(16) ?
O3 U2 O14 . 2_656 87.71(17) ?
O4 U2 O14 . 2_656 88.20(16) ?
O7 U2 O14 . 2_656 141.65(13) ?
O3 U2 O10 . . 84.77(15) ?
O4 U2 O10 . . 93.97(16) ?
O7 U2 O10 . . 138.55(12) ?
O14 U2 O10 2_656 . 79.08(13) ?
O3 U2 O8 . . 88.29(15) ?
O4 U2 O8 . . 90.96(15) ?
O7 U2 O8 . . 69.10(13) ?
O14 U2 O8 2_656 . 72.61(13) ?
O10 U2 O8 . . 151.08(12) ?
O3 U2 O9 . 2_656 95.01(15) ?
O4 U2 O9 . 2_656 88.26(14) ?
O7 U2 O9 . 2_656 69.24(12) ?
O14 U2 O9 2_656 2_656 149.11(12) ?
O10 U2 O9 . 2_656 70.58(12) ?
O8 U2 O9 . 2_656 138.13(12) ?
O3 U2 U1 . . 86.59(13) ?
O4 U2 U1 . . 97.53(12) ?
O7 U2 U1 . . 30.23(9) ?
O14 U2 U1 2_656 . 170.14(10) ?
O10 U2 U1 . . 108.37(9) ?
O8 U2 U1 . . 99.16(9) ?
O9 U2 U1 2_656 . 39.75(8) ?
O3 U2 U3 . . 88.45(12) ?
O4 U2 U3 . . 93.49(12) ?
O7 U2 U3 . . 30.60(9) ?
O14 U2 U3 2_656 . 111.09(9) ?
O10 U2 U3 . . 167.58(9) ?
O8 U2 U3 . . 38.50(9) ?
O9 U2 U3 2_656 . 99.75(8) ?
U1 U2 U3 . . 60.733(6) ?
O3 U2 U3 . 2_656 76.91(12) ?
O4 U2 U3 . 2_656 104.47(12) ?
O7 U2 U3 . 2_656 100.78(9) ?
O14 U2 U3 2_656 2_656 115.54(10) ?
O10 U2 U3 . 2_656 37.95(9) ?
O8 U2 U3 . 2_656 162.42(9) ?
O9 U2 U3 2_656 2_656 36.81(8) ?
U1 U2 U3 . 2_656 70.880(8) ?
U3 U2 U3 . 2_656 130.122(7) ?
O6 U3 O5 . . 176.24(16) ?
O6 U3 O7 . . 88.60(15) ?
O5 U3 O7 . . 94.32(15) ?
O6 U3 O11 . . 87.86(15) ?
O5 U3 O11 . . 88.39(15) ?
O7 U3 O11 . . 143.74(13) ?
O6 U3 O9 . . 86.48(15) ?
O5 U3 O9 . . 92.94(15) ?
O7 U3 O9 . . 137.44(12) ?
O11 U3 O9 . . 78.29(12) ?
O6 U3 O8 . . 93.59(15) ?
O5 U3 O8 . . 85.29(15) ?
O7 U3 O8 . . 68.58(12) ?
O11 U3 O8 . . 75.64(12) ?
O9 U3 O8 . . 153.91(12) ?
O6 U3 O10 . 2_646 98.20(15) ?
O5 U3 O10 . 2_646 85.08(15) ?
O7 U3 O10 . 2_646 68.85(12) ?
O11 U3 O10 . 2_646 147.28(13) ?
O9 U3 O10 . 2_646 70.10(12) ?
O8 U3 O10 . 2_646 135.36(12) ?
O6 U3 U2 . . 90.94(12) ?
O5 U3 U2 . . 90.39(12) ?
O7 U3 U2 . . 30.42(9) ?
O11 U3 U2 . . 113.59(9) ?
O9 U3 U2 . . 167.77(8) ?
O8 U3 U2 . . 38.17(8) ?
O10 U3 U2 2_646 . 98.50(8) ?
O6 U3 U1 . . 89.81(12) ?
O5 U3 U1 . . 93.89(12) ?
O7 U3 U1 . . 29.31(9) ?
O11 U3 U1 . . 172.81(10) ?
O9 U3 U1 . . 108.37(8) ?
O8 U3 U1 . . 97.72(8) ?
O10 U3 U1 2_646 . 39.87(8) ?
U2 U3 U1 . . 59.626(6) ?
O6 U3 U2 . 2_646 80.07(12) ?
O5 U3 U2 . 2_646 101.72(12) ?
O7 U3 U2 . 2_646 99.84(9) ?
O11 U3 U2 . 2_646 115.01(9) ?
O9 U3 U2 . 2_646 37.72(8) ?
O8 U3 U2 . 2_646 167.10(8) ?
O10 U3 U2 2_646 2_646 36.53(8) ?
U2 U3 U2 . 2_646 130.049(7) ?
U1 U3 U2 . 2_646 71.218(8) ?
U1 O7 U2 . . 119.53(16) ?
U1 O7 U3 . . 121.19(15) ?
U2 O7 U3 . . 118.98(15) ?
U2 O8 U3 . . 103.33(13) ?
U2 O8 H8 . . 113.(5) ?
U3 O8 H8 . . 113.(5) ?
U3 O9 U2 . 2_646 105.47(12) ?
U3 O9 U1 . 2_646 131.40(16) ?
U2 O9 U1 2_646 2_646 100.88(12) ?
U2 O10 U3 . 2_656 105.52(14) ?
U2 O10 U1 . 2_656 132.80(16) ?
U3 O10 U1 2_656 2_656 101.05(13) ?
U2 O10 H10 . . 116.(5) ?
U3 O10 H10 2_656 . 90.(5) ?
U1 O10 H10 2_656 . 103.(5) ?
C1 O11 U3 . . 143.5(3) ?
C1 O12 U1 . 2_646 145.0(4) ?
C3 O13 U1 . . 146.4(4) ?
C3 O14 U2 . 2_646 143.6(4) ?
H1WA O1W H1WB . . 101.(7) ?
C15 N1 C11 . . 117.1(5) ?
C110 N2 C19 . . 121.0(5) ?
C110 N2 H2 . . 112.(4) ?
C19 N2 H2 . . 127.(4) ?
C21 N3 C25 . . 117.7(6) ?
C29 N4 C210 . . 118.1(5) ?
C29 N4 H4 . . 130.(4) ?
C210 N4 H4 . . 111.(4) ?
C31 N5 C35 . . 117.8(6) ?
C310 N6 C39 . . 117.7(5) ?
O11 C1 O12 . . 124.2(5) ?
O11 C1 C2 . . 116.8(5) ?
O12 C1 C2 . . 119.0(5) ?
C1 C2 H2A . . 109.5 ?
C1 C2 H2B . . 109.5 ?
H2A C2 H2B . . 109.5 ?
C1 C2 H2C . . 109.5 ?
H2A C2 H2C . . 109.5 ?
H2B C2 H2C . . 109.5 ?
O14 C3 O13 . . 124.2(5) ?
O14 C3 C4 . . 118.1(5) ?
O13 C3 C4 . . 117.6(5) ?
C3 C4 H4A . . 109.5 ?
C3 C4 H4B . . 109.5 ?
H4A C4 H4B . . 109.5 ?
C3 C4 H4C . . 109.5 ?
H4A C4 H4C . . 109.5 ?
H4B C4 H4C . . 109.5 ?
N1 C11 C12 . . 124.0(6) ?
N1 C11 H11A . . 118.0 ?
C12 C11 H11A . . 118.0 ?
C11 C12 C13 . . 118.1(6) ?
C11 C12 H12A . . 120.9 ?
C13 C12 H12A . . 120.9 ?
C14 C13 C12 . . 118.0(6) ?
C14 C13 H13A . . 121.0 ?
C12 C13 H13A . . 121.0 ?
C15 C14 C13 . . 119.2(6) ?
C15 C14 H14A . . 120.4 ?
C13 C14 H14A . . 120.4 ?
N1 C15 C14 . . 123.5(5) ?
N1 C15 C16 . . 115.2(5) ?
C14 C15 C16 . . 121.3(5) ?
C110 C16 C17 . . 118.4(5) ?
C110 C16 C15 . . 118.6(5) ?
C17 C16 C15 . . 123.0(5) ?
C18 C17 C16 . . 118.6(5) ?
C18 C17 H17A . . 120.7 ?
C16 C17 H17A . . 120.7 ?
C19 C18 C17 . . 120.4(5) ?
C19 C18 H18A . . 119.8 ?
C17 C18 H18A . . 119.8 ?
N2 C19 C18 . . 119.6(5) ?
N2 C19 H19A . . 120.2 ?
C18 C19 H19A . . 120.2 ?
N3 C21 C22 . . 123.7(7) ?
N3 C21 H21A . . 118.1 ?
C22 C21 H21A . . 118.1 ?
C23 C22 C21 . . 118.2(7) ?
C23 C22 H22A . . 120.9 ?
C21 C22 H22A . . 120.9 ?
C22 C23 C24 . . 118.3(6) ?
C22 C23 H23A . . 120.9 ?
C24 C23 H23A . . 120.9 ?
C25 C24 C23 . . 119.9(6) ?
C25 C24 H24A . . 120.1 ?
C23 C24 H24A . . 120.1 ?
N3 C25 C24 . . 122.3(6) ?
N3 C25 C26 . . 115.9(5) ?
C24 C25 C26 . . 121.6(6) ?
C210 C26 C27 . . 117.5(6) ?
C210 C26 C25 . . 120.7(5) ?
C27 C26 C25 . . 121.6(5) ?
C28 C27 C26 . . 118.8(6) ?
C28 C27 H27A . . 120.6 ?
C26 C27 H27A . . 120.6 ?
C27 C28 C29 . . 119.4(6) ?
C27 C28 H28A . . 120.3 ?
C29 C28 H28A . . 120.3 ?
N4 C29 C28 . . 122.2(6) ?
N4 C29 H29A . . 118.9 ?
C28 C29 H29A . . 118.9 ?
N5 C31 C32 . . 122.7(7) ?
N5 C31 H31A . . 118.6 ?
C32 C31 H31A . . 118.6 ?
C33 C32 C31 . . 118.9(7) ?
C33 C32 H32A . . 120.5 ?
C31 C32 H32A . . 120.5 ?
C34 C33 C32 . . 118.5(7) ?
C34 C33 H33A . . 120.8 ?
C32 C33 H33A . . 120.8 ?
C33 C34 C35 . . 119.8(7) ?
C33 C34 H34A . . 120.1 ?
C35 C34 H34A . . 120.1 ?
N5 C35 C34 . . 122.2(6) ?
N5 C35 C36 . . 116.1(6) ?
C34 C35 C36 . . 121.7(6) ?
C310 C36 C37 . . 117.7(6) ?
C310 C36 C35 . . 120.3(5) ?
C37 C36 C35 . . 122.0(6) ?
C38 C37 C36 . . 119.8(6) ?
C38 C37 H37A . . 120.1 ?
C36 C37 H37A . . 120.1 ?
C37 C38 C39 . . 118.7(6) ?
C37 C38 H38A . . 120.6 ?
C39 C38 H38A . . 120.6 ?
N6 C39 C38 . . 122.1(6) ?
N6 C39 H39A . . 119.0 ?
C38 C39 H39A . . 119.0 ?
N2 C110 C16 . . 122.0(5) ?
N2 C110 H11B . . 119.0 ?
C16 C110 H11B . . 119.0 ?
N4 C210 C26 . . 123.9(5) ?
N4 C210 H21B . . 118.0 ?
C26 C210 H21B . . 118.0 ?
N6 C310 C36 . . 124.0(6) ?
N6 C310 H31B . . 118.0 ?
C36 C310 H31B . . 118.0 ?

loop_
_geom_bond_atom_site_label_1
_geom_bond_atom_site_label_2
_geom_bond_site_symmetry_2
_geom_bond_distance
_geom_bond_publ_flag
U1 O2 . 1.770(4) y
U1 O1 . 1.786(4) y
U1 O7 . 2.223(3) y
U1 O12 2_656 2.376(4) y
U1 O13 . 2.386(4) y
U1 O9 2_656 2.502(3) y
U1 O10 2_646 2.538(4) y
U1 U2 . 3.8425(3) ?
U1 U3 . 3.8853(4) ?
U2 O3 . 1.774(4) y
U2 O4 . 1.782(4) y
U2 O7 . 2.224(3) y
U2 O14 2_656 2.398(4) y
U2 O10 . 2.415(4) y
U2 O8 . 2.441(4) y
U2 O9 2_656 2.482(3) y
U2 U3 . 3.8431(4) ?
U2 U3 2_656 3.9102(4) ?
U3 O6 . 1.769(4) y
U3 O5 . 1.782(4) y
U3 O7 . 2.236(4) y
U3 O11 . 2.380(4) y
U3 O9 . 2.431(3) y
U3 O8 . 2.459(4) y
U3 O10 2_646 2.496(4) y
O8 H8 . 0.84(2) ?
O10 H10 . 0.84(2) ?
O11 C1 . 1.252(6) ?
O12 C1 . 1.260(6) ?
O13 C3 . 1.259(6) ?
O14 C3 . 1.249(6) ?
O1W H1WA . 0.80(8) ?
O1W H1WB . 0.82(8) ?
N1 C15 . 1.328(7) ?
N1 C11 . 1.334(7) ?
N2 C110 . 1.331(7) ?
N2 C19 . 1.346(7) ?
N2 H2 . 0.884(19) ?
N3 C21 . 1.323(8) ?
N3 C25 . 1.345(7) ?
N4 C29 . 1.325(7) ?
N4 C210 . 1.337(8) ?
N4 H4 . 0.88(2) ?
N5 C31 . 1.338(8) ?
N5 C35 . 1.341(7) ?
N6 C310 . 1.332(7) ?
N6 C39 . 1.353(7) ?
C1 C2 . 1.503(7) ?
C2 H2A . 0.98 ?
C2 H2B . 0.98 ?
C2 H2C . 0.98 ?
C3 C4 . 1.507(7) ?
C4 H4A . 0.98 ?
C4 H4B . 0.98 ?
C4 H4C . 0.98 ?
C11 C12 . 1.391(9) ?
C11 H11A . 0.95 ?
C12 C13 . 1.392(8) ?
C12 H12A . 0.95 ?
C13 C14 . 1.388(8) ?
C13 H13A . 0.95 ?
C14 C15 . 1.385(8) ?
C14 H14A . 0.95 ?
C15 C16 . 1.498(8) ?
C16 C110 . 1.376(7) ?
C16 C17 . 1.393(8) ?
C17 C18 . 1.388(8) ?
C17 H17A . 0.95 ?
C18 C19 . 1.380(8) ?
C18 H18A . 0.95 ?
C19 H19A . 0.95 ?
C21 C22 . 1.400(10) ?
C21 H21A . 0.95 ?
C22 C23 . 1.379(9) ?
C22 H22A . 0.95 ?
C23 C24 . 1.385(9) ?
C23 H23A . 0.95 ?
C24 C25 . 1.380(8) ?
C24 H24A . 0.95 ?
C25 C26 . 1.492(8) ?
C26 C210 . 1.383(8) ?
C26 C27 . 1.399(8) ?
C27 C28 . 1.373(9) ?
C27 H27A . 0.95 ?
C28 C29 . 1.397(8) ?
C28 H28A . 0.95 ?
C29 H29A . 0.95 ?
C31 C32 . 1.389(10) ?
C31 H31A . 0.95 ?
C32 C33 . 1.374(10) ?
C32 H32A . 0.95 ?
C33 C34 . 1.371(9) ?
C33 H33A . 0.95 ?
C34 C35 . 1.382(9) ?
C34 H34A . 0.95 ?
C35 C36 . 1.487(8) ?
C36 C310 . 1.382(8) ?
C36 C37 . 1.386(8) ?
C37 C38 . 1.378(8) ?
C37 H37A . 0.95 ?
C38 C39 . 1.392(9) ?
C38 H38A . 0.95 ?
C39 H39A . 0.95 ?
C110 H11B . 0.95 ?
C210 H21B . 0.95 ?
C310 H31B . 0.95 ?

loop_
_geom_hbond_atom_site_label_D
_geom_hbond_atom_site_label_H
_geom_hbond_atom_site_label_A
_geom_hbond_site_symmetry_A
_geom_hbond_distance_DH
_geom_hbond_distance_HA
_geom_hbond_distance_DA
_geom_hbond_angle_DHA
_geom_hbond_publ_flag
O8 H8 N6 . 0.84(2) 1.92(2) 2.751(6) 176.(7) y
O10 H10 O1W 2_656 0.84(2) 2.04(3) 2.829(6) 158.(7) y
O1W H1WA O1 . 0.80(8) 2.24(8) 2.924(7) 144.(7) y
O1W H1WB N5 1_455 0.82(8) 2.05(8) 2.856(8) 167.(8) y
N2 H2 O8 . 0.884(19) 1.66(2) 2.546(6) 178.(6) y
N4 H4 O9 . 0.88(2) 1.91(2) 2.790(6) 173.(6) y
C2 H2C N1 . 0.98 2.57 3.351(8) 136.8 y
C14 H14A O3 3_666 0.95 2.49 3.045(7) 117.3 y
C22 H22A O13 2_546 0.95 2.55 3.401(9) 149.0 y
C110 H11B O11 . 0.95 2.37 3.246(7) 153.9 y
C210 H21B O4 2_646 0.95 2.34 3.153(7) 142.9 y
C310 H31B O6 . 0.95 2.6 3.373(7) 139.3 y

loop_
_geom_torsion_atom_site_label_1
_geom_torsion_atom_site_label_2
_geom_torsion_atom_site_label_3
_geom_torsion_atom_site_label_4
_geom_torsion_site_symmetry_1
_geom_torsion_site_symmetry_2
_geom_torsion_site_symmetry_3
_geom_torsion_site_symmetry_4
_geom_torsion
_geom_torsion_publ_flag
U3 O11 C1 O12 . . . . 17.9(11) ?
U3 O11 C1 C2 . . . . -163.6(4) ?
U1 O12 C1 O11 2_646 . . . -35.4(11) ?
U1 O12 C1 C2 2_646 . . . 146.1(5) ?
U2 O14 C3 O13 2_646 . . . 3.3(11) ?
U2 O14 C3 C4 2_646 . . . -179.1(5) ?
U1 O13 C3 O14 . . . . -32.1(11) ?
U1 O13 C3 C4 . . . . 150.3(5) ?
C15 N1 C11 C12 . . . . -1.8(10) ?
N1 C11 C12 C13 . . . . 1.4(10) ?
C11 C12 C13 C14 . . . . -0.4(9) ?
C12 C13 C14 C15 . . . . -0.1(8) ?
C11 N1 C15 C14 . . . . 1.2(9) ?
C11 N1 C15 C16 . . . . -179.5(5) ?
C13 C14 C15 N1 . . . . -0.3(9) ?
C13 C14 C15 C16 . . . . -179.5(5) ?
N1 C15 C16 C110 . . . . -22.9(8) ?
C14 C15 C16 C110 . . . . 156.4(6) ?
N1 C15 C16 C17 . . . . 157.9(6) ?
C14 C15 C16 C17 . . . . -22.8(8) ?
C110 C16 C17 C18 . . . . 0.8(9) ?
C15 C16 C17 C18 . . . . -180.0(6) ?
C16 C17 C18 C19 . . . . -1.1(9) ?
C110 N2 C19 C18 . . . . -1.0(9) ?
C17 C18 C19 N2 . . . . 1.2(10) ?
C25 N3 C21 C22 . . . . -0.9(10) ?
N3 C21 C22 C23 . . . . 0.7(11) ?
C21 C22 C23 C24 . . . . 0.3(10) ?
C22 C23 C24 C25 . . . . -1.0(9) ?
C21 N3 C25 C24 . . . . 0.3(9) ?
C21 N3 C25 C26 . . . . 175.3(6) ?
C23 C24 C25 N3 . . . . 0.7(9) ?
C23 C24 C25 C26 . . . . -174.1(5) ?
N3 C25 C26 C210 . . . . 167.1(5) ?
C24 C25 C26 C210 . . . . -17.8(9) ?
N3 C25 C26 C27 . . . . -18.6(8) ?
C24 C25 C26 C27 . . . . 156.5(6) ?
C210 C26 C27 C28 . . . . 0.2(8) ?
C25 C26 C27 C28 . . . . -174.3(5) ?
C26 C27 C28 C29 . . . . 2.1(8) ?
C210 N4 C29 C28 . . . . 0.6(8) ?
C27 C28 C29 N4 . . . . -2.6(9) ?
C35 N5 C31 C32 . . . . 0.1(9) ?
N5 C31 C32 C33 . . . . 1.1(11) ?
C31 C32 C33 C34 . . . . -1.9(11) ?
C32 C33 C34 C35 . . . . 1.7(11) ?
C31 N5 C35 C34 . . . . -0.3(9) ?
C31 N5 C35 C36 . . . . -179.2(5) ?
C33 C34 C35 N5 . . . . -0.6(10) ?
C33 C34 C35 C36 . . . . 178.2(6) ?
N5 C35 C36 C310 . . . . -148.6(6) ?
C34 C35 C36 C310 . . . . 32.5(9) ?
N5 C35 C36 C37 . . . . 31.1(8) ?
C34 C35 C36 C37 . . . . -147.8(6) ?
C310 C36 C37 C38 . . . . -1.4(9) ?
C35 C36 C37 C38 . . . . 178.9(6) ?
C36 C37 C38 C39 . . . . -0.3(10) ?
C310 N6 C39 C38 . . . . -1.6(9) ?
C37 C38 C39 N6 . . . . 1.9(10) ?
C19 N2 C110 C16 . . . . 0.8(9) ?
C17 C16 C110 N2 . . . . -0.7(9) ?
C15 C16 C110 N2 . . . . -179.9(5) ?
C29 N4 C210 C26 . . . . 1.9(8) ?
C27 C26 C210 N4 . . . . -2.2(9) ?
C25 C26 C210 N4 . . . . 172.2(5) ?
C39 N6 C310 C36 . . . . -0.2(9) ?
C37 C36 C310 N6 . . . . 1.7(9) ?
C35 C36 C310 N6 . . . . -178.5(6) ?

_cod_database_fobs_code 2312366
